data_7216948
loop_
_publ_author_name
'Singh, Nakshatra B.'
'Srivastava, Archana'
'Fr\"ohlich, Roland'

_publ_section_title
;
 Single crystal formation by solid state reaction between
 8-hydroxyquinoline and 2,4,5-trichlorophenol
;
_journal_issue 5
_journal_name_full 'Journal of the Chemical Society, Perkin Transactions 2'
_journal_page_first 838
_journal_paper_doi 10.1039/b001412p
_journal_year 2001
_chemical_formula_sum 'C30 H20 Cl6 N2 O4'
_chemical_formula_weight 685.18
_chemical_name_systematic
; 
? 
;
_space_group_IT_number 14
_symmetry_cell_setting monoclinic
_symmetry_space_group_name_Hall '-P 2yn'
_symmetry_space_group_name_H-M 'P 1 21/n 1'
_atom_sites_solution_hydrogens geom
_atom_sites_solution_primary direct
_atom_sites_solution_secondary difmap
_audit_creation_method SHELXL-97
_cell_angle_alpha 90.00
_cell_angle_beta 107.57(1)
_cell_angle_gamma 90.00
_cell_formula_units_Z 4
_cell_length_a 11.023(1)
_cell_length_b 16.872(1)
_cell_length_c 16.682(1)
_cell_measurement_temperature 298(2)
_cell_volume 2957.8(4)
_computing_cell_refinement 'Collect (Nonius B.V., 1998)'
_computing_data_collection 'Collect (Nonius B.V., 1998)'
_computing_data_reduction 'Denzo_SMN (Otwinowski & Minor, 1997)'
_computing_molecular_graphics 'SCHAKAL (Keller, 1997)'
_computing_publication_material 'SHELXL-97 (Sheldrick, 1997)'
_computing_structure_refinement 'SHELXL-97 (Sheldrick, 1997)'
_computing_structure_solution 'SHELXS-97 (Sheldrick, 1990)'
_diffrn_ambient_temperature 298(2)
_diffrn_measured_fraction_theta_full 0.961
_diffrn_measured_fraction_theta_max 0.961
_diffrn_measurement_device_type 'Nonius KappaCCD'
_diffrn_measurement_method '\w and \f scans'
_diffrn_radiation_monochromator graphite
_diffrn_radiation_source 'rotating anode Nonius FR591'
_diffrn_radiation_type MoK\a
_diffrn_radiation_wavelength 0.71073
_diffrn_reflns_av_R_equivalents 0.0296
_diffrn_reflns_av_sigmaI/netI 0.0426
_diffrn_reflns_limit_h_max 12
_diffrn_reflns_limit_h_min -12
_diffrn_reflns_limit_k_max 19
_diffrn_reflns_limit_k_min -19
_diffrn_reflns_limit_l_max 19
_diffrn_reflns_limit_l_min -19
_diffrn_reflns_number 9690
_diffrn_reflns_theta_full 24.71
_diffrn_reflns_theta_max 24.71
_diffrn_reflns_theta_min 2.96
_exptl_absorpt_coefficient_mu 0.621
_exptl_absorpt_correction_T_max 0.9405
_exptl_absorpt_correction_T_min 0.8355
_exptl_absorpt_correction_type 'SORTAV (Blessing, 1995 & 1997)'
_exptl_crystal_colour yellow
_exptl_crystal_density_diffrn 1.539
_exptl_crystal_density_method 'not measured'
_exptl_crystal_description plate
_exptl_crystal_F_000 1392
_exptl_crystal_size_max 0.30
_exptl_crystal_size_mid 0.30
_exptl_crystal_size_min 0.10
_refine_diff_density_max 0.318
_refine_diff_density_min -0.409
_refine_diff_density_rms 0.046
_refine_ls_extinction_method none
_refine_ls_goodness_of_fit_ref 1.021
_refine_ls_hydrogen_treatment 'refined as riding atoms'
_refine_ls_matrix_type full
_refine_ls_number_parameters 391
_refine_ls_number_reflns 5016
_refine_ls_number_restraints 0
_refine_ls_restrained_S_all 1.021
_refine_ls_R_factor_all 0.0688
_refine_ls_R_factor_gt 0.0414
_refine_ls_shift/su_max 0.001
_refine_ls_shift/su_mean 0.000
_refine_ls_structure_factor_coef Fsqd
_refine_ls_weighting_details 'w=1/[\s^2^(Fo^2^)+(0.0414P)^2^+1.3563P] where P=(Fo^2^+2Fc^2^)/3'
_refine_ls_weighting_scheme calc
_refine_ls_wR_factor_gt 0.0910
_refine_ls_wR_factor_ref 0.1039
_reflns_number_gt 3570
_reflns_number_total 5016
_reflns_threshold_expression >2sigma(I)
_cod_data_source_file b001412p.txt
_cod_data_source_block fro1044
_cod_depositor_comments
;
The following automatic conversions were performed:

'_refine_ls_weighting_scheme' value 'calc
w=1/[\s^2^(Fo^2^)+(0.0414P)^2^+1.3563P] where P=(Fo^2^+2Fc^2^)/3' was
changed to 'calc'. New tag '_refine_ls_weighting_details' was
created. The value of the new tag was set to
'w=1/[\s^2^(Fo^2^)+(0.0414P)^2^+1.3563P] where P=(Fo^2^+2Fc^2^)/3'.

Automatic conversion script
Id: cif_fix_values 3143 2015-03-26 13:38:13Z robertas 
;
_cod_original_sg_symbol_H-M P21/n
_cod_database_code 7216948

loop_
_symmetry_equiv_pos_as_xyz
'x, y, z'
'-x+1/2, y+1/2, -z+1/2'
'-x, -y, -z'
'x-1/2, -y-1/2, z-1/2'

loop_
_atom_site_label
_atom_site_type_symbol
_atom_site_fract_x
_atom_site_fract_y
_atom_site_fract_z
_atom_site_U_iso_or_equiv
_atom_site_adp_type
_atom_site_occupancy
_atom_site_calc_flag
_atom_site_refinement_flags
O11 O 0.8585(2) 0.02983(13) 0.52090(13) 0.0593(6) Uani 1 d .
H11 H 0.825(4) 0.047(2) 0.478(2) 0.089 Uiso 1 d .
C11 C 0.7798(3) -0.02444(16) 0.54075(18) 0.0478(7) Uani 1 d .
C12 C 0.8150(3) -0.06032(18) 0.6163(2) 0.0605(8) Uani 1 d .
H12 H 0.8926 -0.0480 0.6555 0.073 Uiso 1 calc R
C13 C 0.7335(4) -0.1168(2) 0.6358(2) 0.0716(10) Uani 1 d .
H13 H 0.7582 -0.1419 0.6879 0.086 Uiso 1 calc R
C14 C 0.6196(3) -0.13490(19) 0.5794(2) 0.0696(9) Uani 1 d .
H14 H 0.5667 -0.1719 0.5932 0.084 Uiso 1 calc R
C15 C 0.5811(3) -0.09810(16) 0.5004(2) 0.0520(7) Uani 1 d .
C16 C 0.4645(3) -0.11219(18) 0.4377(2) 0.0653(9) Uani 1 d .
H16 H 0.4063 -0.1479 0.4476 0.078 Uiso 1 calc R
C17 C 0.4377(3) -0.0740(2) 0.3637(2) 0.0706(10) Uani 1 d .
H17 H 0.3609 -0.0831 0.3222 0.085 Uiso 1 calc R
C18 C 0.5253(3) -0.02087(19) 0.3496(2) 0.0645(9) Uani 1 d .
H18 H 0.5053 0.0042 0.2976 0.077 Uiso 1 calc R
N11 N 0.6349(2) -0.00395(14) 0.40544(16) 0.0527(6) Uani 1 d .
C19 C 0.6625(3) -0.04229(15) 0.48045(18) 0.0445(7) Uani 1 d .
O21 O 0.89229(18) -0.01116(10) 0.28006(12) 0.0507(5) Uani 1 d .
C21 C 0.8072(3) -0.06862(15) 0.26395(17) 0.0452(7) Uani 1 d .
C22 C 0.7113(3) -0.08011(17) 0.18941(19) 0.0595(8) Uani 1 d .
H22 H 0.7064 -0.0467 0.1442 0.071 Uiso 1 calc R
C23 C 0.6216(3) -0.1405(2) 0.1800(2) 0.0693(9) Uani 1 d .
H23 H 0.5575 -0.1451 0.1291 0.083 Uiso 1 calc R
C24 C 0.6244(3) -0.19249(19) 0.2421(2) 0.0635(9) Uani 1 d .
H24 H 0.5633 -0.2321 0.2338 0.076 Uiso 1 calc R
C25 C 0.7208(3) -0.18607(15) 0.31951(19) 0.0488(7) Uani 1 d .
C26 C 0.7349(3) -0.23652(17) 0.3885(2) 0.0586(8) Uani 1 d .
H26 H 0.6784 -0.2784 0.3841 0.070 Uiso 1 calc R
C27 C 0.8297(3) -0.22543(17) 0.4616(2) 0.0584(8) Uani 1 d .
H27 H 0.8364 -0.2587 0.5072 0.070 Uiso 1 calc R
C28 C 0.9159(3) -0.16478(16) 0.46814(18) 0.0511(7) Uani 1 d .
H28 H 0.9811 -0.1570 0.5180 0.061 Uiso 1 calc R
N21 N 0.9051(2) -0.11778(13) 0.40294(15) 0.0432(6) Uani 1 d .
H21 H 0.960(3) -0.0831(16) 0.4081(17) 0.052 Uiso 1 d .
C29 C 0.8107(2) -0.12443(15) 0.32856(17) 0.0415(6) Uani 1 d .
O31 O 0.84022(18) 0.11083(11) 0.35959(12) 0.0494(5) Uani 1 d .
H31 H 0.851(3) 0.0708(19) 0.336(2) 0.074 Uiso 1 d .
C31 C 0.7303(2) 0.14610(15) 0.31474(16) 0.0402(6) Uani 1 d .
C32 C 0.6823(3) 0.20793(15) 0.35094(16) 0.0414(6) Uani 1 d .
Cl32 Cl 0.76171(8) 0.23678(5) 0.45243(4) 0.0621(2) Uani 1 d .
C33 C 0.5720(3) 0.24632(16) 0.30722(17) 0.0489(7) Uani 1 d .
H33 H 0.5420 0.2882 0.3321 0.059 Uiso 1 calc R
C34 C 0.5061(3) 0.22302(17) 0.22690(17) 0.0468(7) Uani 1 d .
Cl34 Cl 0.36821(9) 0.27243(6) 0.17330(5) 0.0840(3) Uani 1 d .
C35 C 0.5516(3) 0.16066(15) 0.19079(16) 0.0434(6) Uani 1 d .
Cl35 Cl 0.47195(8) 0.12829(5) 0.09022(5) 0.0672(2) Uani 1 d .
C36 C 0.6633(3) 0.12343(15) 0.23373(16) 0.0441(7) Uani 1 d .
H36 H 0.6942 0.0825 0.2080 0.053 Uiso 1 calc R
O41 O 0.9612(2) 0.07442(12) 0.17409(13) 0.0583(6) Uani 1 d .
H41 H 0.941(3) 0.041(2) 0.208(2) 0.087 Uiso 1 d .
C41 C 1.0444(3) 0.04140(16) 0.13948(17) 0.0444(7) Uani 1 d .
C42 C 1.0821(3) 0.08414(15) 0.07964(18) 0.0462(7) Uani 1 d .
Cl42 Cl 1.02269(8) 0.17839(4) 0.05322(6) 0.0732(3) Uani 1 d .
C43 C 1.1642(3) 0.05281(15) 0.04064(17) 0.0475(7) Uani 1 d .
H43 H 1.1871 0.0822 0.0004 0.057 Uiso 1 calc R
C44 C 1.2127(3) -0.02235(16) 0.06107(17) 0.0470(7) Uani 1 d .
Cl44 Cl 1.31569(8) -0.05992(5) 0.00998(5) 0.0639(2) Uani 1 d .
C45 C 1.1785(3) -0.06517(15) 0.12082(17) 0.0467(7) Uani 1 d .
Cl45 Cl 1.23883(9) -0.15944(4) 0.14834(5) 0.0704(3) Uani 1 d .
C46 C 1.0950(3) -0.03393(16) 0.15973(17) 0.0489(7) Uani 1 d .
H46 H 1.0725 -0.0637 0.2000 0.059 Uiso 1 calc R

loop_
_atom_site_aniso_label
_atom_site_aniso_U_11
_atom_site_aniso_U_22
_atom_site_aniso_U_33
_atom_site_aniso_U_23
_atom_site_aniso_U_13
_atom_site_aniso_U_12
O11 0.0484(13) 0.0636(13) 0.0616(14) 0.0105(11) 0.0102(11) -0.0118(10)
C11 0.0431(17) 0.0444(16) 0.0582(19) 0.0044(14) 0.0187(15) 0.0024(13)
C12 0.0489(18) 0.068(2) 0.063(2) 0.0068(17) 0.0143(16) 0.0043(16)
C13 0.078(3) 0.071(2) 0.074(2) 0.0222(18) 0.034(2) 0.0105(19)
C14 0.066(2) 0.057(2) 0.097(3) 0.0147(19) 0.041(2) -0.0024(17)
C15 0.0472(18) 0.0385(15) 0.077(2) -0.0021(15) 0.0289(16) 0.0014(13)
C16 0.050(2) 0.0492(19) 0.102(3) -0.0202(19) 0.031(2) -0.0137(15)
C17 0.051(2) 0.072(2) 0.083(3) -0.023(2) 0.0122(19) -0.0051(18)
C18 0.058(2) 0.071(2) 0.064(2) -0.0056(17) 0.0155(18) 0.0043(17)
N11 0.0453(15) 0.0535(14) 0.0586(16) -0.0027(12) 0.0146(13) 0.0012(11)
C19 0.0392(16) 0.0391(15) 0.0581(18) -0.0043(13) 0.0191(14) 0.0059(12)
O21 0.0554(12) 0.0444(11) 0.0578(12) 0.0067(9) 0.0251(10) 0.0014(9)
C21 0.0481(17) 0.0401(15) 0.0509(18) 0.0026(13) 0.0203(14) 0.0108(13)
C22 0.072(2) 0.0517(18) 0.0501(18) 0.0002(15) 0.0118(17) 0.0181(17)
C23 0.062(2) 0.063(2) 0.070(2) -0.0184(18) 0.0002(18) 0.0108(18)
C24 0.0478(19) 0.0549(19) 0.084(3) -0.0178(18) 0.0145(18) -0.0024(15)
C25 0.0412(16) 0.0406(16) 0.069(2) -0.0077(14) 0.0237(16) 0.0026(13)
C26 0.059(2) 0.0412(16) 0.089(3) 0.0007(16) 0.041(2) -0.0028(14)
C27 0.068(2) 0.0455(17) 0.069(2) 0.0116(15) 0.0330(19) 0.0052(16)
C28 0.0527(18) 0.0487(17) 0.0530(18) 0.0096(14) 0.0178(15) 0.0099(14)
N21 0.0383(14) 0.0383(13) 0.0554(15) 0.0046(11) 0.0179(12) 0.0010(10)
C29 0.0372(15) 0.0399(15) 0.0505(17) -0.0028(12) 0.0180(14) 0.0054(12)
O31 0.0466(12) 0.0489(12) 0.0483(12) -0.0014(9) 0.0078(9) 0.0063(10)
C31 0.0361(15) 0.0408(15) 0.0425(16) 0.0054(12) 0.0098(13) -0.0006(12)
C32 0.0437(16) 0.0449(15) 0.0357(15) -0.0001(12) 0.0119(13) -0.0018(12)
Cl32 0.0642(5) 0.0746(5) 0.0429(4) -0.0112(4) 0.0095(4) 0.0078(4)
C33 0.0496(18) 0.0535(17) 0.0468(18) -0.0002(13) 0.0193(15) 0.0088(14)
C34 0.0398(16) 0.0562(17) 0.0434(17) 0.0077(13) 0.0109(13) 0.0081(13)
Cl34 0.0652(6) 0.1203(8) 0.0594(5) 0.0039(5) 0.0078(4) 0.0435(5)
C35 0.0424(16) 0.0466(16) 0.0400(15) 0.0012(12) 0.0109(13) -0.0060(13)
Cl35 0.0578(5) 0.0808(6) 0.0528(5) -0.0127(4) 0.0012(4) -0.0027(4)
C36 0.0462(17) 0.0384(14) 0.0466(17) -0.0015(12) 0.0122(14) 0.0008(12)
O41 0.0633(14) 0.0536(12) 0.0686(14) 0.0117(10) 0.0360(12) 0.0087(10)
C41 0.0417(16) 0.0460(16) 0.0484(16) -0.0004(13) 0.0177(13) -0.0012(13)
C42 0.0430(16) 0.0379(15) 0.0583(18) 0.0065(13) 0.0161(14) 0.0003(12)
Cl42 0.0787(6) 0.0479(4) 0.1098(7) 0.0233(4) 0.0539(5) 0.0155(4)
C43 0.0474(17) 0.0451(16) 0.0549(18) 0.0066(13) 0.0228(14) -0.0017(13)
C44 0.0480(17) 0.0460(16) 0.0491(17) -0.0022(13) 0.0178(14) 0.0014(13)
Cl44 0.0719(5) 0.0607(5) 0.0694(5) 0.0019(4) 0.0369(4) 0.0118(4)
C45 0.0540(18) 0.0372(15) 0.0490(17) -0.0011(13) 0.0155(14) 0.0010(13)
Cl45 0.0930(7) 0.0487(4) 0.0764(6) 0.0137(4) 0.0361(5) 0.0191(4)
C46 0.0564(18) 0.0453(16) 0.0476(16) 0.0076(13) 0.0196(14) -0.0024(14)

loop_
_atom_type_symbol
_atom_type_description
_atom_type_scat_dispersion_real
_atom_type_scat_dispersion_imag
_atom_type_scat_source
C C 0.0033 0.0016 'International Tables Vol C Tables 4.2.6.8 and 6.1.1.4'
H H 0.0000 0.0000 'International Tables Vol C Tables 4.2.6.8 and 6.1.1.4'
N N 0.0061 0.0033 'International Tables Vol C Tables 4.2.6.8 and 6.1.1.4'
O O 0.0106 0.0060 'International Tables Vol C Tables 4.2.6.8 and 6.1.1.4'
Cl Cl 0.1484 0.1585 'International Tables Vol C Tables 4.2.6.8 and 6.1.1.4'

loop_
_geom_angle_atom_site_label_1
_geom_angle_atom_site_label_2
_geom_angle_atom_site_label_3
_geom_angle
C12 C11 O11 120.2(3)
C12 C11 C19 121.0(3)
O11 C11 C19 118.8(2)
C11 C12 C13 119.7(3)
C14 C13 C12 120.7(3)
C13 C14 C15 120.4(3)
C14 C15 C19 119.0(3)
C14 C15 C16 124.8(3)
C19 C15 C16 116.2(3)
C17 C16 C15 119.9(3)
C16 C17 C18 119.6(3)
N11 C18 C17 123.9(3)
C18 N11 C19 116.8(3)
N11 C19 C15 123.7(3)
N11 C19 C11 117.2(2)
C15 C19 C11 119.1(3)
O21 C21 C22 126.2(3)
O21 C21 C29 118.5(2)
C22 C21 C29 115.3(3)
C21 C22 C23 121.8(3)
C24 C23 C22 122.5(3)
C23 C24 C25 119.3(3)
C26 C25 C24 124.9(3)
C26 C25 C29 117.3(3)
C24 C25 C29 117.8(3)
C27 C26 C25 121.2(3)
C26 C27 C28 119.9(3)
N21 C28 C27 119.5(3)
C28 N21 C29 123.6(2)
N21 C29 C25 118.4(2)
N21 C29 C21 118.3(2)
C25 C29 C21 123.3(3)
O31 C31 C36 122.8(2)
O31 C31 C32 119.0(2)
C36 C31 C32 118.1(2)
C33 C32 C31 121.0(2)
C33 C32 Cl32 119.5(2)
C31 C32 Cl32 119.5(2)
C34 C33 C32 120.3(3)
C33 C34 C35 119.2(2)
C33 C34 Cl34 119.3(2)
C35 C34 Cl34 121.4(2)
C36 C35 C34 120.5(2)
C36 C35 Cl35 118.3(2)
C34 C35 Cl35 121.3(2)
C35 C36 C31 120.8(2)
O41 C41 C46 123.5(2)
O41 C41 C42 118.9(2)
C46 C41 C42 117.6(2)
C43 C42 C41 121.6(2)
C43 C42 Cl42 119.2(2)
C41 C42 Cl42 119.2(2)
C42 C43 C44 120.0(3)
C45 C44 C43 119.5(2)
C45 C44 Cl44 122.0(2)
C43 C44 Cl44 118.6(2)
C44 C45 C46 120.6(2)
C44 C45 Cl45 120.5(2)
C46 C45 Cl45 118.9(2)
C45 C46 C41 120.7(3)

loop_
_geom_bond_atom_site_label_1
_geom_bond_atom_site_label_2
_geom_bond_distance
O11 C11 1.369(3)
C11 C12 1.345(4)
C11 C19 1.411(4)
C12 C13 1.413(4)
C13 C14 1.357(5)
C14 C15 1.401(4)
C15 C19 1.408(4)
C15 C16 1.410(4)
C16 C17 1.343(5)
C17 C18 1.389(5)
C18 N11 1.315(4)
N11 C19 1.359(4)
O21 C21 1.319(3)
C21 C22 1.381(4)
C21 C29 1.423(4)
C22 C23 1.395(4)
C23 C24 1.351(5)
C24 C25 1.407(4)
C25 C26 1.402(4)
C25 C29 1.413(4)
C26 C27 1.358(4)
C27 C28 1.378(4)
C28 N21 1.322(3)
N21 C29 1.362(3)
O31 C31 1.355(3)
C31 C36 1.384(4)
C31 C32 1.388(4)
C32 C33 1.376(4)
C32 Cl32 1.725(3)
C33 C34 1.375(4)
C34 C35 1.380(4)
C34 Cl34 1.728(3)
C35 C36 1.375(4)
C35 Cl35 1.730(3)
O41 C41 1.343(3)
C41 C46 1.388(4)
C41 C42 1.393(4)
C42 C43 1.370(4)
C42 Cl42 1.725(3)
C43 C44 1.379(4)
C44 C45 1.373(4)
C44 Cl44 1.732(3)
C45 C46 1.380(4)
C45 Cl45 1.732(3)

loop_
_geom_torsion_atom_site_label_1
_geom_torsion_atom_site_label_2
_geom_torsion_atom_site_label_3
_geom_torsion_atom_site_label_4
_geom_torsion
O11 C11 C12 C13 -179.4(3)
C19 C11 C12 C13 0.0(4)
C11 C12 C13 C14 -0.5(5)
C12 C13 C14 C15 0.4(5)
C13 C14 C15 C19 0.1(5)
C13 C14 C15 C16 -179.5(3)
C14 C15 C16 C17 -179.4(3)
C19 C15 C16 C17 1.0(4)
C15 C16 C17 C18 0.0(5)
C16 C17 C18 N11 -1.0(5)
C17 C18 N11 C19 0.9(4)
C18 N11 C19 C15 0.2(4)
C18 N11 C19 C11 -179.9(2)
C14 C15 C19 N11 179.3(3)
C16 C15 C19 N11 -1.1(4)
C14 C15 C19 C11 -0.6(4)
C16 C15 C19 C11 179.0(2)
C12 C11 C19 N11 -179.4(3)
O11 C11 C19 N11 0.1(4)
C12 C11 C19 C15 0.5(4)
O11 C11 C19 C15 180.0(2)
O21 C21 C22 C23 -176.6(3)
C29 C21 C22 C23 2.5(4)
C21 C22 C23 C24 -1.6(5)
C22 C23 C24 C25 0.1(5)
C23 C24 C25 C26 -179.4(3)
C23 C24 C25 C29 0.3(4)
C24 C25 C26 C27 -178.9(3)
C29 C25 C26 C27 1.4(4)
C25 C26 C27 C28 -1.6(4)
C26 C27 C28 N21 0.2(4)
C27 C28 N21 C29 1.5(4)
C28 N21 C29 C25 -1.6(4)
C28 N21 C29 C21 178.1(2)
C26 C25 C29 N21 0.2(4)
C24 C25 C29 N21 -179.5(2)
C26 C25 C29 C21 -179.5(2)
C24 C25 C29 C21 0.8(4)
O21 C21 C29 N21 -2.7(4)
C22 C21 C29 N21 178.2(2)
O21 C21 C29 C25 177.0(2)
C22 C21 C29 C25 -2.1(4)
O31 C31 C32 C33 178.9(2)
C36 C31 C32 C33 -0.8(4)
O31 C31 C32 Cl32 -1.3(3)
C36 C31 C32 Cl32 178.9(2)
C31 C32 C33 C34 1.1(4)
Cl32 C32 C33 C34 -178.7(2)
C32 C33 C34 C35 0.1(4)
C32 C33 C34 Cl34 -179.8(2)
C33 C34 C35 C36 -1.6(4)
Cl34 C34 C35 C36 178.3(2)
C33 C34 C35 Cl35 179.5(2)
Cl34 C34 C35 Cl35 -0.6(3)
C34 C35 C36 C31 1.9(4)
Cl35 C35 C36 C31 -179.2(2)
O31 C31 C36 C35 179.6(2)
C32 C31 C36 C35 -0.7(4)
O41 C41 C42 C43 -178.4(3)
C46 C41 C42 C43 1.3(4)
O41 C41 C42 Cl42 1.0(4)
C46 C41 C42 Cl42 -179.4(2)
C41 C42 C43 C44 -0.8(4)
Cl42 C42 C43 C44 179.9(2)
C42 C43 C44 C45 -0.2(4)
C42 C43 C44 Cl44 179.7(2)
C43 C44 C45 C46 0.7(4)
Cl44 C44 C45 C46 -179.2(2)
C43 C44 C45 Cl45 -179.5(2)
Cl44 C44 C45 Cl45 0.5(4)
C44 C45 C46 C41 -0.2(4)
Cl45 C45 C46 C41 -180.0(2)
O41 C41 C46 C45 178.8(3)
C42 C41 C46 C45 -0.8(4)
